data_1008056
loop_
_publ_author_name
'Senateur, J P'
'Rouault, A'
'L'Heritier, P'
'Krumbuegel-Nyland, A'
'Fruchart, R'
'Fruchart, D'
'Convert, P'
'Roudaut, E'

_publ_section_title
;
La selectivite des substitutions dans les phases MM'P etude de l'ordre
par diffraction neutronique dans Ni Co P
;
_journal_coden_ASTM MRBUAC
_journal_name_full 'Materials Research Bulletin'
_journal_page_first 229
_journal_page_last 238
_journal_paper_doi 10.1016/0025-5408(73)90176-1
_journal_volume 8
_journal_year 1973
_chemical_formula_structural 'Ni Co P'
_chemical_formula_sum 'Co Ni P'
_chemical_name_systematic 'Nickel cobalt phosphide (1/1/1)'
_space_group_IT_number 189
_symmetry_cell_setting hexagonal
_symmetry_Int_Tables_number 189
_symmetry_space_group_name_Hall 'P -6 -2'
_symmetry_space_group_name_H-M 'P -6 2 m'
_cell_angle_alpha 90
_cell_angle_beta 90
_cell_angle_gamma 120
_cell_formula_units_Z 3
_cell_length_a 5.834
_cell_length_b 5.834
_cell_length_c 3.351
_cell_volume 98.8
_refine_ls_R_factor_all 0.015
_cod_database_code 1008056

loop_
_symmetry_equiv_pos_as_xyz
x,y,z
-y,x-y,z
y-x,-x,z
x,y,-z
-y,x-y,-z
y-x,-x,-z
y,x,z
x-y,-y,z
-x,y-x,z
y,x,-z
x-y,-y,-z
-x,y-x,-z

loop_
_atom_site_label
_atom_site_type_symbol
_atom_site_symmetry_multiplicity
_atom_site_Wyckoff_symbol
_atom_site_fract_x
_atom_site_fract_y
_atom_site_fract_z
_atom_site_occupancy
_atom_site_attached_hydrogens
_atom_site_calc_flag
Co1 Co0 3 g 0.6027(6) 0. 0.5 0.195 0 d
Ni1 Ni0 3 g 0.6027(6) 0. 0.5 0.805 0 d
Co2 Co0 3 f 0.2597(10) 0. 0. 0.805 0 d
Ni2 Ni0 3 f 0.2597(10) 0. 0. 0.195 0 d
P1 P0 2 c 0.3333 0.6667 0. 1. 0 d
P2 P0 1 b 0. 0. 0.5 1. 0 d

loop_
_atom_type_symbol
_atom_type_oxidation_number
Co0 0.000
Ni0 0.000
P0 0.000
